data_4346938
loop_
_publ_author_name
'Shoshani, Manar M.'
'Johnson, Samuel A.'

_publ_section_title
;
 Facile Deep and Ultradeep Hydrodesulfurization by the [((i)Pr3P)Ni]5H6
 Cluster Compared to Mononuclear Ni Sources.
;
_journal_issue 24
_journal_name_full 'Inorganic chemistry'
_journal_page_first 11977
_journal_page_last 11985
_journal_paper_doi 10.1021/acs.inorgchem.5b02383
_journal_volume 54
_journal_year 2015
_chemical_formula_moiety 'C40 H73 Ni3 P3 S'
_chemical_formula_sum 'C40 H73 Ni3 P3 S'
_chemical_formula_weight 855.08
_space_group_IT_number 15
_space_group_name_Hall '-C 2yc'
_space_group_name_H-M_alt 'C 1 2/c 1'
_symmetry_cell_setting monoclinic
_symmetry_space_group_name_Hall '-C 2yc'
_symmetry_space_group_name_H-M 'C 1 2/c 1'
_atom_sites_solution_hydrogens geom
_atom_sites_solution_primary direct
_atom_sites_solution_secondary difmap
_audit_creation_date 2014-10-31T22:40:38-00:00
_audit_creation_method 'WinGX routine CIF_UPDATE'
_cell_angle_alpha 90
_cell_angle_beta 119.304(2)
_cell_angle_gamma 90
_cell_formula_units_Z 8
_cell_length_a 45.711(4)
_cell_length_b 8.6322(6)
_cell_length_c 25.208(2)
_cell_measurement_reflns_used 9753
_cell_measurement_temperature 170(2)
_cell_measurement_theta_max 27.44
_cell_measurement_theta_min 3.07
_cell_volume 8673.9(12)
_computing_cell_refinement 'Bruker SAINT'
_computing_data_collection 'Bruker APEX2'
_computing_data_reduction 'Bruker SAINT'
_computing_molecular_graphics 'Bruker SHELXTL'
_computing_publication_material 'Bruker SHELXTL'
_computing_structure_refinement 'SHELXL-97 (Sheldrick, 1997)'
_computing_structure_solution 'SHELXS-97 (Sheldrick 2008)'
_diffrn_ambient_temperature 170(2)
_diffrn_measured_fraction_theta_full 0.998
_diffrn_measured_fraction_theta_max 0.999
_diffrn_measurement_device_type 'Bruker APEX-II CCD'
_diffrn_measurement_method '\f and \w scans'
_diffrn_radiation_monochromator graphite
_diffrn_radiation_type MoK\a
_diffrn_radiation_wavelength 0.71073
_diffrn_reflns_av_R_equivalents 0.1316
_diffrn_reflns_av_unetI/netI 0.052
_diffrn_reflns_limit_h_max 59
_diffrn_reflns_limit_h_min -59
_diffrn_reflns_limit_k_max 11
_diffrn_reflns_limit_k_min -11
_diffrn_reflns_limit_l_max 32
_diffrn_reflns_limit_l_min -32
_diffrn_reflns_number 162621
_diffrn_reflns_theta_full 25
_diffrn_reflns_theta_max 27.5
_diffrn_reflns_theta_min 2.89
_diffrn_standards_number 0
_exptl_absorpt_coefficient_mu 1.474
_exptl_absorpt_correction_T_max 0.923
_exptl_absorpt_correction_T_min 0.712
_exptl_absorpt_correction_type multi-scan
_exptl_absorpt_process_details 'SADABS, BRUKER 2001'
_exptl_crystal_colour brown
_exptl_crystal_density_diffrn 1.31
_exptl_crystal_density_method 'not measured'
_exptl_crystal_description block
_exptl_crystal_F_000 3664
_exptl_crystal_size_max 0.42
_exptl_crystal_size_mid 0.11
_exptl_crystal_size_min 0.05
_refine_diff_density_max 1.109
_refine_diff_density_min -0.58
_refine_diff_density_rms 0.107
_refine_ls_extinction_method none
_refine_ls_goodness_of_fit_ref 1.091
_refine_ls_hydrogen_treatment constr
_refine_ls_matrix_type full
_refine_ls_number_parameters 544
_refine_ls_number_reflns 9961
_refine_ls_number_restraints 0
_refine_ls_restrained_S_all 1.091
_refine_ls_R_factor_all 0.0822
_refine_ls_R_factor_gt 0.0553
_refine_ls_shift/su_max 0.032
_refine_ls_shift/su_mean 0.001
_refine_ls_structure_factor_coef Fsqd
_refine_ls_weighting_details 'calc w=1/[\s^2^(Fo^2^)+(0.0544P)^2^+36.8356P] where P=(Fo^2^+2Fc^2^)/3'
_refine_ls_weighting_scheme calc
_refine_ls_wR_factor_gt 0.1238
_refine_ls_wR_factor_ref 0.1385
_reflns_number_gt 7418
_reflns_number_total 9961
_reflns_threshold_expression >2sigma(I)
_cod_data_source_file ic5b02383_si_002.cif
_cod_data_source_block ms556b
_cod_depositor_comments
;
The following automatic conversions were performed:

data item '_symmetry_cell_setting' value 'Monoclinic' was changed to
'monoclinic' in accordance with the
/home/saulius/struct/COD-crude-data/automatic-downloads/DataCite-retrospective/ACS/depositions/lib/dictionaries/cif_core.dic
dictionary named 'cif_core.dic' version 2.4.2 last updated on
2011-04-26.

Automatic conversion script
Id: cif_fix_values 6909 2019-04-08 15:41:33Z antanas 
;
_cod_original_cell_volume 8674.0(12)
_cod_original_sg_symbol_H-M C2/c
_cod_database_code 4346938

loop_
_symmetry_equiv_pos_as_xyz
'x, y, z'
'-x, y, -z+1/2'
'x+1/2, y+1/2, z'
'-x+1/2, y+1/2, -z+1/2'
'-x, -y, -z'
'x, -y, z-1/2'
'-x+1/2, -y+1/2, -z'
'x+1/2, -y+1/2, z-1/2'

loop_
_atom_site_label
_atom_site_type_symbol
_atom_site_fract_x
_atom_site_fract_y
_atom_site_fract_z
_atom_site_U_iso_or_equiv
_atom_site_adp_type
_atom_site_occupancy
_atom_site_symmetry_multiplicity
_atom_site_calc_flag
_atom_site_refinement_flags
_atom_site_disorder_assembly
_atom_site_disorder_group
Ni1 Ni 0.169966(12) 0.42933(5) 0.09883(2) 0.02655(13) Uani 1 1 d . . .
Ni2 Ni 0.124532(11) 0.38335(5) 0.12117(2) 0.02118(12) Uani 1 1 d . A .
Ni3 Ni 0.090131(11) 0.38442(5) 0.00994(2) 0.02417(13) Uani 1 1 d . . .
S1 S 0.13427(2) 0.23640(10) 0.06222(5) 0.0290(2) Uani 1 1 d . A .
P1 P 0.20502(2) 0.42101(12) 0.06316(5) 0.0304(2) Uani 1 1 d . A .
P2 P 0.10943(2) 0.34399(11) 0.18973(4) 0.0247(2) Uani 1 1 d . . .
P3A P 0.0634(3) 0.3343(9) -0.0895(5) 0.0282(13) Uani 0.449(9) 1 d P A 1
P3B P 0.0681(2) 0.2910(7) -0.0818(4) 0.0264(10) Uani 0.551(9) 1 d P A 2
C1 C 0.14193(9) 0.6962(4) 0.11784(16) 0.0221(7) Uani 1 1 d . A 2
C2 C 0.15697(9) 0.5546(4) 0.14894(16) 0.0227(7) Uani 1 1 d . A 2
C3 C 0.19153(9) 0.5576(4) 0.19467(18) 0.0291(8) Uani 1 1 d . A 2
C4 C 0.20886(10) 0.6980(5) 0.2073(2) 0.0362(10) Uani 1 1 d . A 2
H4 H 0.2316 0.7013 0.2386 0.043 Uiso 1 1 calc R A 2
C5 C 0.19400(10) 0.8314(5) 0.1760(2) 0.0359(10) Uani 1 1 d . A 2
H5 H 0.2066 0.9246 0.1854 0.043 Uiso 1 1 calc R A 2
C6 C 0.16082(10) 0.8309(4) 0.13083(19) 0.0305(9) Uani 1 1 d . A 2
H6 H 0.1509 0.923 0.1086 0.037 Uiso 1 1 calc R A 2
C7 C 0.10577(9) 0.6865(4) 0.07499(16) 0.0237(8) Uani 1 1 d . A 2
C8 C 0.09100(9) 0.5359(4) 0.06813(15) 0.0225(7) Uani 1 1 d . A 2
C9 C 0.05564(9) 0.5238(5) 0.03124(17) 0.0290(8) Uani 1 1 d . A 2
H9 H 0.0451 0.4257 0.0257 0.035 Uiso 1 1 calc R A 2
C10 C 0.03607(10) 0.6547(5) 0.00290(19) 0.0367(10) Uani 1 1 d . A 2
H10 H 0.0124 0.6448 -0.0214 0.044 Uiso 1 1 calc R A 2
C11 C 0.05093(11) 0.7971(5) 0.0100(2) 0.0402(10) Uani 1 1 d . A 2
H11 H 0.0375 0.8852 -0.0096 0.048 Uiso 1 1 calc R A 2
C12 C 0.08543(10) 0.8133(5) 0.04564(19) 0.0333(9) Uani 1 1 d . A 2
H12 H 0.0953 0.9127 0.0501 0.04 Uiso 1 1 calc R A 2
C13 C 0.20797(10) 0.4195(5) 0.2347(2) 0.0432(11) Uani 1 1 d . A 2
H13A H 0.232 0.4203 0.248 0.065 Uiso 1 1 calc R A 2
H13B H 0.1979 0.3243 0.2118 0.065 Uiso 1 1 calc R A 2
H13C H 0.2047 0.4239 0.2703 0.065 Uiso 1 1 calc R A 2
C14A C 0.2112(3) 0.2144(11) 0.0375(5) 0.032(2) Uiso 0.513(10) 1 d P A 1
H14A H 0.2306 0.2197 0.0297 0.038 Uiso 0.513(10) 1 calc PR A 1
C15A C 0.1810(3) 0.1568(12) -0.0198(5) 0.046(3) Uiso 0.513(10) 1 d P A 1
H15A H 0.1863 0.0566 -0.0314 0.069 Uiso 0.513(10) 1 calc PR A 1
H15B H 0.1753 0.2316 -0.0527 0.069 Uiso 0.513(10) 1 calc PR A 1
H15C H 0.162 0.145 -0.0126 0.069 Uiso 0.513(10) 1 calc PR A 1
C16A C 0.2208(3) 0.1040(12) 0.0917(5) 0.048(3) Uiso 0.513(10) 1 d P A 1
H16A H 0.2013 0.0872 0.0973 0.072 Uiso 0.513(10) 1 calc PR A 1
H16B H 0.239 0.15 0.1287 0.072 Uiso 0.513(10) 1 calc PR A 1
H16C H 0.2282 0.0046 0.0836 0.072 Uiso 0.513(10) 1 calc PR A 1
C14B C 0.2210(3) 0.2405(11) 0.0558(5) 0.031(2) Uiso 0.487(10) 1 d P A 2
H14B H 0.2392 0.2599 0.0455 0.037 Uiso 0.487(10) 1 calc PR A 2
C15B C 0.1938(3) 0.1428(13) 0.0053(6) 0.045(3) Uiso 0.487(10) 1 d P A 2
H15D H 0.203 0.0407 0.0044 0.068 Uiso 0.487(10) 1 calc PR A 2
H15E H 0.1861 0.1946 -0.0339 0.068 Uiso 0.487(10) 1 calc PR A 2
H15F H 0.1749 0.1302 0.0131 0.068 Uiso 0.487(10) 1 calc PR A 2
C16B C 0.2357(3) 0.1472(14) 0.1151(5) 0.053(3) Uiso 0.487(10) 1 d P A 2
H16D H 0.2183 0.1303 0.1264 0.08 Uiso 0.487(10) 1 calc PR A 2
H16E H 0.2544 0.2047 0.1475 0.08 Uiso 0.487(10) 1 calc PR A 2
H16F H 0.2438 0.047 0.1092 0.08 Uiso 0.487(10) 1 calc PR A 2
C17 C 0.18726(14) 0.5200(6) -0.0110(2) 0.0494(12) Uani 1 1 d . . .
H17 H 0.1674 0.4563 -0.0392 0.059 Uiso 1 1 calc R A .
C18 C 0.1729(2) 0.6793(7) -0.0089(3) 0.084(2) Uani 1 1 d . A .
H18A H 0.1913 0.751 0.0151 0.126 Uiso 1 1 calc R . .
H18B H 0.1587 0.6691 0.01 0.126 Uiso 1 1 calc R . .
H18C H 0.1595 0.7196 -0.0503 0.126 Uiso 1 1 calc R . .
C19 C 0.2093(2) 0.5285(8) -0.0412(3) 0.091(2) Uani 1 1 d . A .
H19A H 0.1963 0.5728 -0.0821 0.137 Uiso 1 1 calc R . .
H19B H 0.2168 0.4242 -0.0442 0.137 Uiso 1 1 calc R . .
H19C H 0.2288 0.5941 -0.0167 0.137 Uiso 1 1 calc R . .
C20A C 0.2485(3) 0.4635(15) 0.1202(5) 0.052(3) Uiso 0.513(10) 1 d P A 1
H20A H 0.2523 0.4212 0.16 0.062 Uiso 0.513(10) 1 calc PR A 1
C21A C 0.2774(3) 0.4136(15) 0.1116(6) 0.071(4) Uiso 0.513(10) 1 d P A 1
H21A H 0.2729 0.4422 0.0706 0.106 Uiso 0.513(10) 1 calc PR A 1
H21B H 0.2802 0.3011 0.1166 0.106 Uiso 0.513(10) 1 calc PR A 1
H21C H 0.298 0.4651 0.1418 0.106 Uiso 0.513(10) 1 calc PR A 1
C22A C 0.2511(3) 0.6475(16) 0.1259(6) 0.071(4) Uiso 0.513(10) 1 d P A 1
H22A H 0.2701 0.6762 0.1654 0.106 Uiso 0.513(10) 1 calc PR A 1
H22B H 0.2303 0.6894 0.1225 0.106 Uiso 0.513(10) 1 calc PR A 1
H22C H 0.2545 0.69 0.0932 0.106 Uiso 0.513(10) 1 calc PR A 1
C20B C 0.2445(3) 0.5418(15) 0.1076(5) 0.046(3) Uiso 0.243(5) 1 d P A 2
H20B H 0.2348 0.6441 0.1095 0.055 Uiso 0.243(5) 1 calc PR A 2
C20C C 0.2445(3) 0.5418(15) 0.1076(5) 0.046(3) Uiso 0.243(5) 1 d P A 3
H20C H 0.2588 0.5164 0.0889 0.055 Uiso 0.243(5) 1 calc PR A 3
C21B C 0.2654(5) 0.507(2) 0.1714(8) 0.116(7) Uiso 0.487(10) 1 d P A 2
H21D H 0.2768 0.6017 0.1932 0.175 Uiso 0.487(10) 1 calc PR A 2
H21E H 0.2821 0.429 0.1763 0.175 Uiso 0.487(10) 1 calc PR A 2
H21F H 0.2514 0.4674 0.1879 0.175 Uiso 0.487(10) 1 calc PR A 2
C21C C 0.2654(5) 0.507(2) 0.1714(8) 0.116(7) Uiso 0 1 d P A 3
C22B C 0.2658(8) 0.585(4) 0.0842(14) 0.091(9) Uiso 0.243(5) 1 d P A 2
H22D H 0.2556 0.6712 0.0555 0.136 Uiso 0.243(5) 1 calc PR A 2
H22E H 0.269 0.497 0.0633 0.136 Uiso 0.243(5) 1 calc PR A 2
H22F H 0.2875 0.6185 0.1177 0.136 Uiso 0.243(5) 1 calc PR A 2
C22C C 0.2416(4) 0.7091(19) 0.1042(8) 0.026(3) Uiso 0.243(5) 1 d P A 3
H22G H 0.2239 0.7416 0.113 0.039 Uiso 0.243(5) 1 calc PR A 3
H22H H 0.236 0.7433 0.0632 0.039 Uiso 0.243(5) 1 calc PR A 3
H22I H 0.263 0.7553 0.134 0.039 Uiso 0.243(5) 1 calc PR A 3
C23 C 0.13751(11) 0.2056(5) 0.25005(19) 0.0362(10) Uani 1 1 d . A .
H23 H 0.1607 0.2464 0.2646 0.043 Uiso 1 1 calc R . .
C24 C 0.13720(17) 0.0478(6) 0.2230(3) 0.0679(17) Uani 1 1 d . . .
H24A H 0.1569 -0.0115 0.2517 0.102 Uiso 1 1 calc R A .
H24B H 0.1377 0.0614 0.1848 0.102 Uiso 1 1 calc R . .
H24C H 0.1168 -0.0083 0.215 0.102 Uiso 1 1 calc R . .
C25 C 0.13447(15) 0.1905(7) 0.3069(2) 0.0622(15) Uani 1 1 d . . .
H25A H 0.1128 0.1432 0.2966 0.093 Uiso 1 1 calc R A .
H25B H 0.1359 0.2933 0.3245 0.093 Uiso 1 1 calc R . .
H25C H 0.1527 0.1251 0.3365 0.093 Uiso 1 1 calc R . .
C26 C 0.10845(11) 0.5135(5) 0.23436(19) 0.0347(9) Uani 1 1 d . A .
H26 H 0.1008 0.4766 0.2632 0.042 Uiso 1 1 calc R . .
C27 C 0.08352(14) 0.6371(5) 0.1928(2) 0.0499(12) Uani 1 1 d . . .
H27A H 0.0838 0.7254 0.2175 0.075 Uiso 1 1 calc R A .
H27B H 0.0609 0.5927 0.1715 0.075 Uiso 1 1 calc R . .
H27C H 0.09 0.6719 0.163 0.075 Uiso 1 1 calc R . .
C28 C 0.14316(13) 0.5864(6) 0.2717(2) 0.0489(12) Uani 1 1 d . . .
H28A H 0.1503 0.6318 0.2442 0.073 Uiso 1 1 calc R A .
H28B H 0.1593 0.5066 0.2968 0.073 Uiso 1 1 calc R . .
H28C H 0.1422 0.6675 0.298 0.073 Uiso 1 1 calc R . .
C29 C 0.06551(10) 0.2720(5) 0.1549(2) 0.0349(9) Uani 1 1 d . A .
H29 H 0.0514 0.3601 0.1295 0.042 Uiso 1 1 calc R . .
C30 C 0.05164(13) 0.2324(8) 0.1974(3) 0.0646(16) Uani 1 1 d . . .
H30A H 0.0273 0.2179 0.1735 0.097 Uiso 1 1 calc R A .
H30B H 0.0566 0.3171 0.2265 0.097 Uiso 1 1 calc R . .
H30C H 0.0621 0.1367 0.2195 0.097 Uiso 1 1 calc R . .
C31 C 0.05836(11) 0.1399(5) 0.1102(2) 0.0463(11) Uani 1 1 d . . .
H31A H 0.0675 0.0433 0.1327 0.069 Uiso 1 1 calc R A .
H31B H 0.0689 0.1622 0.0852 0.069 Uiso 1 1 calc R . .
H31C H 0.0341 0.1292 0.0839 0.069 Uiso 1 1 calc R . .
C32A C 0.0819(4) 0.176(2) -0.1131(8) 0.049(4) Uani 0.449(9) 1 d P A 1
H32A H 0.1062 0.2045 -0.0921 0.059 Uiso 0.449(9) 1 calc PR A 1
C33A C 0.0736(7) 0.163(3) -0.1787(11) 0.108(11) Uani 0.449(9) 1 d P A 1
H33A H 0.0889 0.0887 -0.1818 0.161 Uiso 0.449(9) 1 calc PR A 1
H33B H 0.076 0.2642 -0.1935 0.161 Uiso 0.449(9) 1 calc PR A 1
H33C H 0.0504 0.1263 -0.2033 0.161 Uiso 0.449(9) 1 calc PR A 1
C34A C 0.0821(5) 0.0210(15) -0.0846(7) 0.066(4) Uani 0.449(9) 1 d P A 1
H34A H 0.0591 -0.0185 -0.1023 0.099 Uiso 0.449(9) 1 calc PR A 1
H34B H 0.0915 0.0339 -0.0406 0.099 Uiso 0.449(9) 1 calc PR A 1
H34C H 0.0959 -0.0526 -0.0924 0.099 Uiso 0.449(9) 1 calc PR A 1
C32B C 0.0985(3) 0.1835(13) -0.0976(5) 0.034(2) Uani 0.551(9) 1 d P A 2
H32B H 0.1205 0.2378 -0.0731 0.04 Uiso 0.551(9) 1 calc PR A 2
C33B C 0.0930(4) 0.181(2) -0.1623(8) 0.072(5) Uani 0.551(9) 1 d P A 2
H33D H 0.1118 0.128 -0.1628 0.107 Uiso 0.551(9) 1 calc PR A 2
H33E H 0.0915 0.2874 -0.1769 0.107 Uiso 0.551(9) 1 calc PR A 2
H33F H 0.0721 0.1257 -0.1888 0.107 Uiso 0.551(9) 1 calc PR A 2
C34B C 0.1046(3) 0.0161(11) -0.0725(5) 0.046(2) Uani 0.551(9) 1 d P A 2
H34D H 0.0845 -0.0464 -0.0968 0.069 Uiso 0.551(9) 1 calc PR A 2
H34E H 0.1095 0.0178 -0.0301 0.069 Uiso 0.551(9) 1 calc PR A 2
H34F H 0.1236 -0.029 -0.0747 0.069 Uiso 0.551(9) 1 calc PR A 2
C35A C 0.0625(4) 0.495(2) -0.1377(7) 0.033(3) Uani 0.449(9) 1 d P A 1
H35A H 0.0528 0.458 -0.1807 0.04 Uiso 0.449(9) 1 calc PR A 1
C36A C 0.0983(6) 0.551(3) -0.1152(13) 0.083(8) Uani 0.449(9) 1 d P A 1
H36A H 0.0981 0.6348 -0.1417 0.125 Uiso 0.449(9) 1 calc PR A 1
H36B H 0.1121 0.4655 -0.1159 0.125 Uiso 0.449(9) 1 calc PR A 1
H36C H 0.1076 0.5905 -0.0735 0.125 Uiso 0.449(9) 1 calc PR A 1
C37A C 0.0427(5) 0.6321(16) -0.1356(8) 0.086(6) Uani 0.449(9) 1 d P A 1
H37A H 0.0526 0.6706 -0.0938 0.129 Uiso 0.449(9) 1 calc PR A 1
H37B H 0.0194 0.6006 -0.1497 0.129 Uiso 0.449(9) 1 calc PR A 1
H37C H 0.0431 0.7142 -0.1621 0.129 Uiso 0.449(9) 1 calc PR A 1
C35B C 0.0529(4) 0.4457(15) -0.1400(6) 0.036(3) Uani 0.551(9) 1 d P A 2
H35B H 0.0463 0.3976 -0.1804 0.043 Uiso 0.551(9) 1 calc PR A 2
C36B C 0.0814(4) 0.557(2) -0.1247(9) 0.056(4) Uani 0.551(9) 1 d P A 2
H36D H 0.0749 0.6309 -0.1582 0.083 Uiso 0.551(9) 1 calc PR A 2
H36E H 0.1013 0.4994 -0.1187 0.083 Uiso 0.551(9) 1 calc PR A 2
H36F H 0.0866 0.6136 -0.0874 0.083 Uiso 0.551(9) 1 calc PR A 2
C37B C 0.0241(3) 0.5347(15) -0.1450(5) 0.063(3) Uani 0.551(9) 1 d P A 2
H37D H 0.0294 0.5735 -0.1047 0.095 Uiso 0.551(9) 1 calc PR A 2
H37E H 0.0043 0.4675 -0.1608 0.095 Uiso 0.551(9) 1 calc PR A 2
H37F H 0.0195 0.6223 -0.1727 0.095 Uiso 0.551(9) 1 calc PR A 2
C38A C 0.0181(2) 0.2910(14) -0.1199(4) 0.043(3) Uani 0.449(9) 1 d P A 1
H38A H 0.0087 0.3913 -0.115 0.052 Uiso 0.449(9) 1 calc PR A 1
C39A C 0.0088(9) 0.181(4) -0.0870(14) 0.052(7) Uani 0.449(9) 1 d P A 1
H39A H -0.0154 0.1873 -0.1021 0.078 Uiso 0.449(9) 1 calc PR A 1
H39B H 0.0209 0.2058 -0.0435 0.078 Uiso 0.449(9) 1 calc PR A 1
H39C H 0.0146 0.076 -0.0933 0.078 Uiso 0.449(9) 1 calc PR A 1
C40A C -0.0028(3) 0.258(2) -0.1885(5) 0.076(5) Uani 0.449(9) 1 d P A 1
H40A H 0.001 0.1506 -0.1966 0.115 Uiso 0.449(9) 1 calc PR A 1
H40B H 0.0039 0.3288 -0.211 0.115 Uiso 0.449(9) 1 calc PR A 1
H40C H -0.0267 0.2722 -0.2018 0.115 Uiso 0.449(9) 1 calc PR A 1
C38B C 0.0328(2) 0.1570(10) -0.1030(3) 0.038(2) Uani 0.551(9) 1 d P A 2
H38B H 0.0436 0.0558 -0.0845 0.045 Uiso 0.551(9) 1 calc PR A 2
C39B C 0.0133(6) 0.198(4) -0.0718(11) 0.050(6) Uani 0.551(9) 1 d P A 2
H39D H 0.0028 0.2999 -0.0859 0.074 Uiso 0.551(9) 1 calc PR A 2
H39E H 0.0284 0.2014 -0.0277 0.074 Uiso 0.551(9) 1 calc PR A 2
H39F H -0.0042 0.1201 -0.0812 0.074 Uiso 0.551(9) 1 calc PR A 2
C40B C 0.0118(3) 0.1226(17) -0.1710(5) 0.077(4) Uani 0.551(9) 1 d P A 2
H40D H -0.0047 0.0419 -0.1774 0.115 Uiso 0.551(9) 1 calc PR A 2
H40E H 0.0266 0.0867 -0.1865 0.115 Uiso 0.551(9) 1 calc PR A 2
H40F H 0.0002 0.2169 -0.1926 0.115 Uiso 0.551(9) 1 calc PR A 2

loop_
_atom_site_aniso_label
_atom_site_aniso_U_11
_atom_site_aniso_U_22
_atom_site_aniso_U_33
_atom_site_aniso_U_23
_atom_site_aniso_U_13
_atom_site_aniso_U_12
Ni1 0.0249(3) 0.0196(2) 0.0429(3) -0.0006(2) 0.0226(2) 0.00069(19)
Ni2 0.0213(2) 0.0156(2) 0.0299(3) 0.00187(18) 0.0151(2) 0.00061(17)
Ni3 0.0227(2) 0.0247(3) 0.0277(3) -0.00382(19) 0.0143(2) -0.00280(19)
S1 0.0317(5) 0.0167(4) 0.0446(6) -0.0029(4) 0.0233(5) 0.0009(4)
P1 0.0238(5) 0.0323(5) 0.0398(6) 0.0024(4) 0.0192(5) 0.0009(4)
P2 0.0262(5) 0.0203(5) 0.0321(5) 0.0029(4) 0.0178(4) 0.0026(4)
P3A 0.031(3) 0.028(4) 0.030(3) -0.006(3) 0.018(2) -0.008(3)
P3B 0.036(2) 0.021(3) 0.027(2) -0.0022(18) 0.0185(18) -0.0068(18)
C1 0.0259(18) 0.0171(17) 0.0291(19) -0.0015(14) 0.0178(16) 0.0011(14)
C2 0.0197(17) 0.0214(18) 0.0295(19) -0.0008(15) 0.0140(15) -0.0018(14)
C3 0.0251(19) 0.025(2) 0.040(2) 0.0014(17) 0.0183(17) -0.0003(16)
C4 0.0211(19) 0.039(2) 0.046(2) -0.0038(19) 0.0146(18) -0.0058(17)
C5 0.032(2) 0.026(2) 0.052(3) -0.0083(18) 0.022(2) -0.0104(17)
C6 0.039(2) 0.0171(18) 0.043(2) 0.0010(16) 0.027(2) 0.0006(16)
C7 0.0292(19) 0.0205(18) 0.0266(19) 0.0016(14) 0.0176(16) 0.0049(15)
C8 0.0255(18) 0.0221(18) 0.0211(17) 0.0010(14) 0.0123(15) 0.0049(14)
C9 0.0253(19) 0.029(2) 0.035(2) -0.0007(16) 0.0164(17) 0.0052(16)
C10 0.024(2) 0.044(3) 0.040(2) 0.0036(19) 0.0141(18) 0.0095(18)
C11 0.040(2) 0.035(2) 0.044(3) 0.0151(19) 0.020(2) 0.021(2)
C12 0.038(2) 0.025(2) 0.042(2) 0.0079(17) 0.023(2) 0.0077(17)
C13 0.020(2) 0.037(2) 0.062(3) 0.009(2) 0.013(2) 0.0027(18)
C17 0.066(3) 0.037(3) 0.051(3) 0.010(2) 0.033(3) 0.011(2)
C18 0.137(6) 0.043(3) 0.105(5) 0.037(3) 0.084(5) 0.042(4)
C19 0.156(7) 0.080(5) 0.080(5) 0.016(4) 0.091(5) 0.024(5)
C23 0.037(2) 0.034(2) 0.041(2) 0.0108(18) 0.022(2) 0.0091(18)
C24 0.094(5) 0.040(3) 0.057(3) 0.011(2) 0.027(3) 0.036(3)
C25 0.077(4) 0.064(4) 0.056(3) 0.024(3) 0.041(3) 0.023(3)
C26 0.047(2) 0.033(2) 0.036(2) -0.0001(18) 0.030(2) 0.0065(19)
C27 0.073(4) 0.036(3) 0.049(3) 0.001(2) 0.036(3) 0.018(2)
C28 0.059(3) 0.041(3) 0.051(3) -0.015(2) 0.030(3) -0.007(2)
C29 0.025(2) 0.034(2) 0.050(3) 0.0067(19) 0.0226(19) 0.0010(17)
C30 0.045(3) 0.092(4) 0.075(4) 0.001(3) 0.044(3) -0.011(3)
C31 0.035(2) 0.041(3) 0.063(3) -0.003(2) 0.024(2) -0.015(2)
C32A 0.047(8) 0.051(8) 0.056(9) -0.008(6) 0.030(8) 0.009(8)
C33A 0.17(3) 0.12(2) 0.061(13) 0.001(11) 0.071(17) 0.08(2)
C34A 0.082(11) 0.038(7) 0.064(9) -0.014(6) 0.026(9) 0.009(8)
C32B 0.047(6) 0.023(4) 0.044(6) -0.007(4) 0.032(6) 0.003(5)
C33B 0.113(14) 0.064(8) 0.062(10) 0.022(7) 0.062(11) 0.027(10)
C34B 0.060(7) 0.030(5) 0.052(6) -0.006(4) 0.030(6) 0.001(5)
C35A 0.036(10) 0.036(10) 0.029(6) 0.000(7) 0.018(7) -0.012(6)
C36A 0.103(18) 0.091(16) 0.060(12) -0.005(10) 0.043(16) -0.054(16)
C37A 0.152(17) 0.035(7) 0.104(12) 0.025(8) 0.089(13) 0.025(9)
C35B 0.039(7) 0.029(7) 0.035(5) 0.001(5) 0.015(5) -0.012(5)
C36B 0.073(12) 0.042(7) 0.056(9) 0.015(6) 0.035(11) -0.002(9)
C37B 0.052(6) 0.075(8) 0.069(7) 0.032(6) 0.034(5) 0.030(6)
C38A 0.026(5) 0.064(8) 0.039(6) -0.017(5) 0.016(4) -0.012(5)
C39A 0.033(9) 0.061(12) 0.033(13) -0.002(10) -0.006(8) -0.021(9)
C40A 0.032(6) 0.152(17) 0.032(6) -0.028(8) 0.005(5) -0.012(8)
C38B 0.046(5) 0.037(5) 0.032(4) -0.006(3) 0.020(4) -0.023(4)
C39B 0.028(8) 0.076(10) 0.043(12) -0.008(9) 0.015(9) -0.033(7)
C40B 0.075(9) 0.098(10) 0.049(6) -0.019(6) 0.024(6) -0.059(8)

loop_
_atom_type_symbol
_atom_type_description
_atom_type_scat_dispersion_real
_atom_type_scat_dispersion_imag
_atom_type_scat_source
C C 0.0033 0.0016 'International Tables Vol C Tables 4.2.6.8 and 6.1.1.4'
H H 0 0 'International Tables Vol C Tables 4.2.6.8 and 6.1.1.4'
P P 0.1023 0.0942 'International Tables Vol C Tables 4.2.6.8 and 6.1.1.4'
S S 0.1246 0.1234 'International Tables Vol C Tables 4.2.6.8 and 6.1.1.4'
Ni Ni 0.3393 1.1124 'International Tables Vol C Tables 4.2.6.8 and 6.1.1.4'

loop_
_geom_angle_atom_site_label_1
_geom_angle_atom_site_label_2
_geom_angle_atom_site_label_3
_geom_angle
C2 Ni1 P1 142.69(11)
C2 Ni1 S1 106.97(10)
P1 Ni1 S1 110.22(4)
C2 Ni1 C3 36.73(13)
P1 Ni1 C3 114.09(9)
S1 Ni1 C3 129.14(10)
C2 Ni1 Ni2 51.69(10)
P1 Ni1 Ni2 165.48(4)
S1 Ni1 Ni2 55.31(3)
C3 Ni1 Ni2 79.52(9)
C8 Ni2 C2 86.53(15)
C8 Ni2 S1 106.26(10)
C2 Ni2 S1 108.27(10)
C8 Ni2 P2 101.52(10)
C2 Ni2 P2 108.16(11)
S1 Ni2 P2 134.94(4)
C8 Ni2 Ni1 101.70(10)
C2 Ni2 Ni1 51.64(10)
S1 Ni2 Ni1 56.66(3)
P2 Ni2 Ni1 147.76(4)
C8 Ni2 Ni3 50.94(10)
C2 Ni2 Ni3 110.75(11)
S1 Ni2 Ni3 56.52(3)
P2 Ni2 Ni3 129.24(3)
Ni1 Ni2 Ni3 82.95(2)
C8 Ni3 P3B 151.2(2)
C8 Ni3 S1 105.29(11)
P3B Ni3 S1 103.47(17)
C8 Ni3 P3A 140.8(2)
P3B Ni3 P3A 11.0(2)
S1 Ni3 P3A 113.4(2)
C8 Ni3 C9 38.73(14)
P3B Ni3 C9 116.0(2)
S1 Ni3 C9 135.48(10)
P3A Ni3 C9 108.1(3)
C8 Ni3 Ni2 51.49(10)
P3B Ni3 Ni2 156.60(15)
S1 Ni3 Ni2 54.98(3)
P3A Ni3 Ni2 167.61(19)
C9 Ni3 Ni2 82.02(10)
Ni2 S1 Ni1 68.04(3)
Ni2 S1 Ni3 68.50(3)
Ni1 S1 Ni3 94.95(4)
C14B P1 C20A 85.0(5)
C14B P1 C17 107.5(4)
C20A P1 C17 118.3(4)
C14B P1 C20C 102.9(5)
C17 P1 C20C 99.4(4)
C14B P1 C20B 102.9(5)
C17 P1 C20B 99.4(4)
C20A P1 C14A 99.5(5)
C17 P1 C14A 98.6(3)
C20C P1 C14A 116.3(5)
C20B P1 C14A 116.3(5)
C14B P1 Ni1 119.7(3)
C20A P1 Ni1 113.7(3)
C17 P1 Ni1 110.74(17)
C20C P1 Ni1 114.5(3)
C20B P1 Ni1 114.5(3)
C14A P1 Ni1 114.7(3)
C29 P2 C26 102.02(19)
C29 P2 C23 108.9(2)
C26 P2 C23 102.80(19)
C29 P2 Ni2 111.43(14)
C26 P2 Ni2 117.90(14)
C23 P2 Ni2 112.83(14)
C35A P3A C32A 102.2(9)
C35A P3A C38A 102.6(8)
C32A P3A C38A 108.1(8)
C35A P3A Ni3 115.0(7)
C32A P3A Ni3 114.9(6)
C38A P3A Ni3 112.8(6)
C38B P3B C35B 106.7(7)
C38B P3B C32B 105.3(6)
C35B P3B C32B 102.7(7)
C38B P3B Ni3 115.2(5)
C35B P3B Ni3 112.0(5)
C32B P3B Ni3 114.0(5)
C6 C1 C2 120.6(3)
C6 C1 C7 124.5(3)
C2 C1 C7 114.8(3)
C3 C2 C1 118.1(3)
C3 C2 Ni1 88.0(2)
C1 C2 Ni1 109.5(2)
C3 C2 Ni2 130.1(3)
C1 C2 Ni2 111.8(2)
Ni1 C2 Ni2 76.66(13)
C4 C3 C2 118.7(4)
C4 C3 C13 119.6(4)
C2 C3 C13 121.3(3)
C4 C3 Ni1 122.7(3)
C2 C3 Ni1 55.23(19)
C13 C3 Ni1 97.7(3)
C5 C4 C3 122.0(4)
C5 C4 H4 119
C3 C4 H4 119
C4 C5 C6 120.4(4)
C4 C5 H5 119.8
C6 C5 H5 119.8
C5 C6 C1 120.2(4)
C5 C6 H6 119.9
C1 C6 H6 119.9
C12 C7 C8 119.7(3)
C12 C7 C1 124.4(3)
C8 C7 C1 115.7(3)
C9 C8 C7 117.5(3)
C9 C8 Ni3 82.0(2)
C7 C8 Ni3 122.2(2)
C9 C8 Ni2 130.9(3)
C7 C8 Ni2 111.1(2)
Ni3 C8 Ni2 77.57(13)
C10 C9 C8 120.9(4)
C10 C9 Ni3 131.1(3)
C8 C9 Ni3 59.26(19)
C10 C9 H9 119.5
C8 C9 H9 119.5
Ni3 C9 H9 81.5
C11 C10 C9 120.2(4)
C11 C10 H10 119.9
C9 C10 H10 119.9
C10 C11 C12 120.5(4)
C10 C11 H11 119.7
C12 C11 H11 119.7
C11 C12 C7 121.1(4)
C11 C12 H12 119.5
C7 C12 H12 119.5
C3 C13 H13A 109.5
C3 C13 H13B 109.5
H13A C13 H13B 109.5
C3 C13 H13C 109.5
H13A C13 H13C 109.5
H13B C13 H13C 109.5
C15A C14A C16A 112.0(9)
C15A C14A P1 113.7(6)
C16A C14A P1 107.1(7)
C15A C14A H14A 107.9
C16A C14A H14A 107.9
P1 C14A H14A 107.9
C15B C14B C16B 108.2(9)
C15B C14B P1 111.3(7)
C16B C14B P1 111.5(7)
C15B C14B H14B 108.6
C16B C14B H14B 108.6
P1 C14B H14B 108.6
C14B C15B H15D 109.5
C14B C15B H15E 109.5
H15D C15B H15E 109.5
C14B C15B H15F 109.5
H15D C15B H15F 109.5
H15E C15B H15F 109.5
C14B C16B H16D 109.5
C14B C16B H16E 109.5
H16D C16B H16E 109.5
C14B C16B H16F 109.5
H16D C16B H16F 109.5
H16E C16B H16F 109.5
C19 C17 C18 111.8(5)
C19 C17 P1 117.1(4)
C18 C17 P1 111.2(4)
C19 C17 H17 105.2
C18 C17 H17 105.2
P1 C17 H17 105.2
C17 C18 H18A 109.5
C17 C18 H18B 109.5
H18A C18 H18B 109.5
C17 C18 H18C 109.5
H18A C18 H18C 109.5
H18B C18 H18C 109.5
C17 C19 H19A 109.5
C17 C19 H19B 109.5
H19A C19 H19B 109.5
C17 C19 H19C 109.5
H19A C19 H19C 109.5
H19B C19 H19C 109.5
C21A C20A C22A 105.4(10)
C21A C20A P1 121.4(8)
C22A C20A P1 105.9(8)
C21A C20A H20A 107.8
C22A C20A H20A 107.8
P1 C20A H20A 107.8
C22B C20B C21B 107.8(16)
C22B C20B P1 123.3(15)
C21B C20B P1 117.5(11)
C22B C20B H20B 101.4
C21B C20B H20B 101.4
P1 C20B H20B 101.4
C21C C20C C22C 105.3(14)
C21C C20C P1 117.5(11)
C22C C20C P1 118.6(10)
C21C C20C H20C 104.6
C22C C20C H20C 104.6
P1 C20C H20C 104.6
C20B C21B H21D 109.5
C20B C21B H21E 109.5
H21D C21B H21E 109.5
C20B C21B H21F 109.5
H21D C21B H21F 109.5
H21E C21B H21F 109.5
C20B C22B H22D 109.5
C20B C22B H22E 109.5
H22D C22B H22E 109.5
C20B C22B H22F 109.5
H22D C22B H22F 109.5
H22E C22B H22F 109.5
C25 C23 C24 111.3(4)
C25 C23 P2 118.9(3)
C24 C23 P2 110.9(3)
C25 C23 H23 104.8
C24 C23 H23 104.8
P2 C23 H23 104.8
C23 C24 H24A 109.5
C23 C24 H24B 109.5
H24A C24 H24B 109.5
C23 C24 H24C 109.5
H24A C24 H24C 109.5
H24B C24 H24C 109.5
C23 C25 H25A 109.5
C23 C25 H25B 109.5
H25A C25 H25B 109.5
C23 C25 H25C 109.5
H25A C25 H25C 109.5
H25B C25 H25C 109.5
C28 C26 C27 109.5(4)
C28 C26 P2 111.8(3)
C27 C26 P2 111.3(3)
C28 C26 H26 108
C27 C26 H26 108
P2 C26 H26 108
C26 C27 H27A 109.5
C26 C27 H27B 109.5
H27A C27 H27B 109.5
C26 C27 H27C 109.5
H27A C27 H27C 109.5
H27B C27 H27C 109.5
C26 C28 H28A 109.5
C26 C28 H28B 109.5
H28A C28 H28B 109.5
C26 C28 H28C 109.5
H28A C28 H28C 109.5
H28B C28 H28C 109.5
C31 C29 C30 109.8(4)
C31 C29 P2 113.0(3)
C30 C29 P2 117.8(3)
C31 C29 H29 105
C30 C29 H29 105
P2 C29 H29 105
C29 C30 H30A 109.5
C29 C30 H30B 109.5
H30A C30 H30B 109.5
C29 C30 H30C 109.5
H30A C30 H30C 109.5
H30B C30 H30C 109.5
C29 C31 H31A 109.5
C29 C31 H31B 109.5
H31A C31 H31B 109.5
C29 C31 H31C 109.5
H31A C31 H31C 109.5
H31B C31 H31C 109.5
C34A C32A C33A 112.9(16)
C34A C32A P3A 113.4(11)
C33A C32A P3A 120.0(13)
C34A C32A H32A 102.5
C33A C32A H32A 102.5
P3A C32A H32A 102.5
C33B C32B C34B 109.1(10)
C33B C32B P3B 119.0(9)
C34B C32B P3B 112.2(8)
C33B C32B H32B 105.1
C34B C32B H32B 105.1
P3B C32B H32B 105.1
C32B C33B H33D 109.5
C32B C33B H33E 109.5
H33D C33B H33E 109.5
C32B C33B H33F 109.5
H33D C33B H33F 109.5
H33E C33B H33F 109.5
C32B C34B H34D 109.5
C32B C34B H34E 109.5
H34D C34B H34E 109.5
C32B C34B H34F 109.5
H34D C34B H34F 109.5
H34E C34B H34F 109.5
C37A C35A C36A 106.8(16)
C37A C35A P3A 113.1(11)
C36A C35A P3A 108.8(14)
C37A C35A H35A 109.4
C36A C35A H35A 109.4
P3A C35A H35A 109.4
C37B C35B C36B 108.2(12)
C37B C35B P3B 114.7(9)
C36B C35B P3B 108.3(10)
C37B C35B H35B 108.5
C36B C35B H35B 108.5
P3B C35B H35B 108.5
C35B C36B H36D 109.5
C35B C36B H36E 109.5
H36D C36B H36E 109.5
C35B C36B H36F 109.5
H36D C36B H36F 109.5
H36E C36B H36F 109.5
C35B C37B H37D 109.5
C35B C37B H37E 109.5
H37D C37B H37E 109.5
C35B C37B H37F 109.5
H37D C37B H37F 109.5
H37E C37B H37F 109.5
C39A C38A C40A 108.9(15)
C39A C38A P3A 118.3(15)
C40A C38A P3A 117.0(8)
C39A C38A H38A 103.4
C40A C38A H38A 103.4
P3A C38A H38A 103.4
C39B C38B C40B 115.5(12)
C39B C38B P3B 111.3(11)
C40B C38B P3B 115.3(6)
C39B C38B H38B 104.4
C40B C38B H38B 104.4
P3B C38B H38B 104.4
C38B C39B H39D 109.5
C38B C39B H39E 109.5
H39D C39B H39E 109.5
C38B C39B H39F 109.5
H39D C39B H39F 109.5
H39E C39B H39F 109.5
C38B C40B H40D 109.5
C38B C40B H40E 109.5
H40D C40B H40E 109.5
C38B C40B H40F 109.5
H40D C40B H40F 109.5
H40E C40B H40F 109.5

loop_
_geom_bond_atom_site_label_1
_geom_bond_atom_site_label_2
_geom_bond_distance
Ni1 C2 1.963(3)
Ni1 P1 2.1894(11)
Ni1 S1 2.1940(11)
Ni1 C3 2.388(4)
Ni1 Ni2 2.4357(6)
Ni2 C8 1.966(3)
Ni2 C2 1.964(3)
Ni2 S1 2.1593(10)
Ni2 P2 2.1788(10)
Ni2 Ni3 2.4533(7)
Ni3 C8 1.951(3)
Ni3 P3B 2.175(9)
Ni3 S1 2.1994(11)
Ni3 P3A 2.228(10)
Ni3 C9 2.247(4)
P1 C14B 1.770(9)
P1 C20A 1.831(11)
P1 C17 1.844(5)
P1 C20C 1.903(11)
P1 C20B 1.903(11)
P1 C14A 1.964(10)
P2 C29 1.860(4)
P2 C26 1.860(4)
P2 C23 1.864(4)
P3A C35A 1.830(18)
P3A C32A 1.847(18)
P3A C38A 1.862(14)
P3B C38B 1.842(11)
P3B C35B 1.850(14)
P3B C32B 1.870(13)
C1 C6 1.389(5)
C1 C2 1.433(5)
C1 C7 1.469(5)
C2 C3 1.429(5)
C3 C4 1.396(6)
C3 C13 1.504(6)
C4 C5 1.374(6)
C4 H4 0.95
C5 C6 1.381(6)
C5 H5 0.95
C6 H6 0.95
C7 C12 1.392(5)
C7 C8 1.436(5)
C8 C9 1.420(5)
C9 C10 1.400(6)
C9 H9 0.95
C10 C11 1.374(6)
C10 H10 0.95
C11 C12 1.388(6)
C11 H11 0.95
C12 H12 0.95
C13 H13A 0.98
C13 H13B 0.98
C13 H13C 0.98
C14A C15A 1.512(14)
C14A C16A 1.544(13)
C14A H14A 1
C15A H15A 0.98
C15A H15B 0.98
C15A H15C 0.98
C16A H16A 0.98
C16A H16B 0.98
C16A H16C 0.98
C14B C15B 1.526(14)
C14B C16B 1.532(14)
C14B H14B 1
C15B H15D 0.98
C15B H15E 0.98
C15B H15F 0.98
C16B H16D 0.98
C16B H16E 0.98
C16B H16F 0.98
C17 C19 1.532(8)
C17 C18 1.537(7)
C17 H17 1
C18 H18A 0.98
C18 H18B 0.98
C18 H18C 0.98
C19 H19A 0.98
C19 H19B 0.98
C19 H19C 0.98
C20A C21A 1.505(16)
C20A C22A 1.593(18)
C20A H20A 1
C21A H21A 0.98
C21A H21B 0.98
C21A H21C 0.98
C22A H22A 0.98
C22A H22B 0.98
C22A H22C 0.98
C20B C22B 1.41(3)
C20B C21B 1.44(2)
C20B H20B 1
C20C C21C 1.44(2)
C20C C22C 1.45(2)
C20C H20C 1
C21B H21D 0.98
C21B H21E 0.98
C21B H21F 0.98
C22B H22D 0.98
C22B H22E 0.98
C22B H22F 0.98
C22C H22G 0.98
C22C H22H 0.98
C22C H22I 0.98
C23 C25 1.512(6)
C23 C24 1.521(7)
C23 H23 1
C24 H24A 0.98
C24 H24B 0.98
C24 H24C 0.98
C25 H25A 0.98
C25 H25B 0.98
C25 H25C 0.98
C26 C28 1.529(6)
C26 C27 1.538(6)
C26 H26 1
C27 H27A 0.98
C27 H27B 0.98
C27 H27C 0.98
C28 H28A 0.98
C28 H28B 0.98
C28 H28C 0.98
C29 C31 1.522(6)
C29 C30 1.527(6)
C29 H29 1
C30 H30A 0.98
C30 H30B 0.98
C30 H30C 0.98
C31 H31A 0.98
C31 H31B 0.98
C31 H31C 0.98
C32A C34A 1.52(2)
C32A C33A 1.51(3)
C32A H32A 1
C33A H33A 0.98
C33A H33B 0.98
C33A H33C 0.98
C34A H34A 0.98
C34A H34B 0.98
C34A H34C 0.98
C32B C33B 1.52(2)
C32B C34B 1.547(15)
C32B H32B 1
C33B H33D 0.98
C33B H33E 0.98
C33B H33F 0.98
C34B H34D 0.98
C34B H34E 0.98
C34B H34F 0.98
C35A C37A 1.51(2)
C35A C36A 1.53(2)
C35A H35A 1
C36A H36A 0.98
C36A H36B 0.98
C36A H36C 0.98
C37A H37A 0.98
C37A H37B 0.98
C37A H37C 0.98
C35B C37B 1.474(17)
C35B C36B 1.512(16)
C35B H35B 1
C36B H36D 0.98
C36B H36E 0.98
C36B H36F 0.98
C37B H37D 0.98
C37B H37E 0.98
C37B H37F 0.98
C38A C39A 1.45(4)
C38A C40A 1.540(15)
C38A H38A 1
C39A H39A 0.98
C39A H39B 0.98
C39A H39C 0.98
C40A H40A 0.98
C40A H40B 0.98
C40A H40C 0.98
C38B C39B 1.49(3)
C38B C40B 1.528(12)
C38B H38B 1
C39B H39D 0.98
C39B H39E 0.98
C39B H39F 0.98
C40B H40D 0.98
C40B H40E 0.98
C40B H40F 0.98
